data_2207734
loop_
_publ_author_name
'Anthony C. Willis'
'Waleed K. Mahdi'
'Mark G. Humphrey'

_publ_section_title
;(<i>OC</i>-6-13)-Bis[5-bromo-2-(4-bromophenyldiazenyl)phenyl]dicarbonylruthenium(II)
 with mutually <i>trans</i> <i>N</i>-donor atoms
;
_journal_coeditor_code CF6479
_journal_issue 1
_journal_name_full 'Acta Crystallographica Section E'
_journal_page_first m118
_journal_page_last m119
_journal_paper_doi 10.1107/S1600536805041358
_journal_volume 62
_journal_year 2006
_chemical_formula_iupac '[Ru (C12 H7 Br2 N2)2 (C O)2]'
_chemical_formula_moiety 'C26 H14 Br4 N4 O2 Ru'
_chemical_formula_sum 'C26 H14 Br4 N4 O2 Ru'
_chemical_formula_weight 835.11
_chemical_name_systematic
;
(OC-6-32)-Bis[5-bromo-2-(4-bromophenyldiazenyl)phenyl]dicarbonylruthenium(II)
;
_space_group_IT_number 14
_symmetry_cell_setting monoclinic
_symmetry_space_group_name_Hall '-P 2yn'
_symmetry_space_group_name_H-M 'P 1 21/n 1'
_cell_angle_alpha 90
_cell_angle_beta 93.1760(10)
_cell_angle_gamma 90
_cell_formula_units_Z 4
_cell_length_a 13.5277(2)
_cell_length_b 12.4006(3)
_cell_length_c 15.6585(2)
_cell_measurement_reflns_used 32959
_cell_measurement_temperature 200
_cell_measurement_theta_max 27
_cell_measurement_theta_min 3
_cell_volume 2622.70(8)
_computing_cell_refinement
;
DENZO/SCALEPACK (Otwinowski & Minor, 1997)
;
_computing_data_collection
;
COLLECT (Nonius, 1997)
;
_computing_data_reduction
;
DENZO/SCALEPACK
;
_computing_molecular_graphics
;
ORTEPII (Johnson, 1976) in TEXSAN (Molecular Structure Corporation,
1997)
;
_computing_publication_material
;
CRYSTALS
;
_computing_structure_refinement
;
CRYSTALS (Betteridge <i>et al.</i>,  2003)
;
_computing_structure_solution
;
SIR92 (Altomare <i>et al.</i>,  1994)
;
_diffrn_ambient_temperature 200
_diffrn_measured_fraction_theta_full 0.998
_diffrn_measured_fraction_theta_max 0.998
_diffrn_measurement_device_type
;
Nonius KappaCCD
;
_diffrn_measurement_method '\f and \w'
_diffrn_radiation_monochromator graphite
_diffrn_radiation_type 'Mo K\a'
_diffrn_radiation_wavelength 0.71073
_diffrn_reflns_av_R_equivalents 0.05
_diffrn_reflns_limit_h_max 17
_diffrn_reflns_limit_h_min -17
_diffrn_reflns_limit_k_max 16
_diffrn_reflns_limit_k_min -16
_diffrn_reflns_limit_l_max 20
_diffrn_reflns_limit_l_min -20
_diffrn_reflns_number 49588
_diffrn_reflns_theta_full 27.478
_diffrn_reflns_theta_max 27.5
_diffrn_reflns_theta_min 3.286
_diffrn_standards_interval_time 0
_exptl_absorpt_coefficient_mu 6.725
_exptl_absorpt_correction_T_max 0.497
_exptl_absorpt_correction_T_min 0.192
_exptl_absorpt_correction_type integration
_exptl_absorpt_process_details
;
(Coppens, 1970)
;
_exptl_crystal_colour orange
_exptl_crystal_density_diffrn 2.115
_exptl_crystal_description block
_exptl_crystal_F_000 1592
_exptl_crystal_size_max 0.38
_exptl_crystal_size_mid 0.21
_exptl_crystal_size_min 0.14
_refine_diff_density_max 0.95
_refine_diff_density_min -0.75
_refine_ls_extinction_method None
_refine_ls_goodness_of_fit_ref 1.0872
_refine_ls_number_parameters 334
_refine_ls_number_reflns 4200
_refine_ls_number_restraints 0
_refine_ls_R_factor_all 0.0390
_refine_ls_R_factor_gt 0.0245
_refine_ls_shift/su_max 0.002024
_refine_ls_structure_factor_coef F
_refine_ls_weighting_details
;
w = [1-(F~o~-F~c~)^2^/36\s^2^(F)]^2^/[1.39T~0~(x)-0.108T~1~(x)+0.987T~2~(x)]
where T~i~ are Chebychev polynomials and x = F~c~/F~max~
(Prince, 1982; Watkin, 1994)
;
_refine_ls_weighting_scheme calc
_refine_ls_wR_factor_all 0.0348
_refine_ls_wR_factor_gt 0.0284
_refine_ls_wR_factor_ref 0.0284
_reflns_number_gt 4200
_reflns_number_total 5998
_reflns_threshold_expression I>3\s(I)
_cod_data_source_file cf6479.cif
_cod_data_source_block I
_cod_original_sg_symbol_H-M 'P 21/n'
_cod_database_code 2207734
_cod_database_fobs_code 2207734

loop_
_symmetry_equiv_pos_as_xyz
x,y,z
-x,-y,-z
-x+1/2,y+1/2,-z+1/2
x+1/2,-y+1/2,z+1/2

loop_
_atom_site_label
_atom_site_fract_x
_atom_site_fract_y
_atom_site_fract_z
_atom_site_U_iso_or_equiv
_atom_site_adp_type
_atom_site_occupancy
_atom_site_type_symbol
Ru1 0.754629(17) 0.578893(19) 0.607309(15) 0.0213 Uani 1.0000 Ru
Br11 1.01812(3) 0.95706(4) 0.70555(3) 0.0492 Uani 1.0000 Br
Br12 0.67482(3) 0.21752(3) 0.22049(2) 0.0444 Uani 1.0000 Br
Br21 0.50973(3) 0.84548(3) 0.35052(2) 0.0367 Uani 1.0000 Br
Br22 0.76775(3) 0.52785(3) 1.09337(2) 0.0402 Uani 1.0000 Br
O1 0.5920(2) 0.4045(3) 0.5985(2) 0.0552 Uani 1.0000 O
O2 0.9309(2) 0.4522(3) 0.68953(19) 0.0492 Uani 1.0000 O
N11 0.80505(18) 0.5535(2) 0.48647(15) 0.0227 Uani 1.0000 N
N12 0.87088(19) 0.6155(2) 0.45750(16) 0.0261 Uani 1.0000 N
N21 0.70005(18) 0.6453(2) 0.71766(16) 0.0227 Uani 1.0000 N
N22 0.63669(19) 0.7219(2) 0.71081(16) 0.0255 Uani 1.0000 N
C1 0.6526(3) 0.4669(3) 0.6022(2) 0.0305 Uani 1.0000 C
C2 0.8628(2) 0.4942(3) 0.6614(2) 0.0287 Uani 1.0000 C
C111 0.9015(2) 0.6964(3) 0.5152(2) 0.0268 Uani 1.0000 C
C112 0.8612(2) 0.6994(2) 0.59614(19) 0.0243 Uani 1.0000 C
C113 0.8980(2) 0.7774(3) 0.6528(2) 0.0273 Uani 1.0000 C
C114 0.9683(2) 0.8511(3) 0.6269(2) 0.0316 Uani 1.0000 C
C115 1.0043(3) 0.8503(3) 0.5457(2) 0.0347 Uani 1.0000 C
C116 0.9710(2) 0.7713(3) 0.4890(2) 0.0329 Uani 1.0000 C
C121 0.7747(2) 0.4695(2) 0.42717(18) 0.0239 Uani 1.0000 C
C122 0.6744(2) 0.4515(3) 0.4089(2) 0.0287 Uani 1.0000 C
C123 0.6446(3) 0.3752(3) 0.3480(2) 0.0309 Uani 1.0000 C
C124 0.7156(3) 0.3172(3) 0.30732(19) 0.0321 Uani 1.0000 C
C125 0.8153(3) 0.3324(3) 0.3269(2) 0.0374 Uani 1.0000 C
C126 0.8453(3) 0.4102(3) 0.3865(2) 0.0334 Uani 1.0000 C
C211 0.6092(2) 0.7485(2) 0.62670(19) 0.0241 Uani 1.0000 C
C212 0.6529(2) 0.6940(2) 0.5592(2) 0.0238 Uani 1.0000 C
C213 0.6234(2) 0.7251(3) 0.4763(2) 0.0269 Uani 1.0000 C
C214 0.5516(2) 0.8055(3) 0.4632(2) 0.0272 Uani 1.0000 C
C215 0.5081(2) 0.8577(3) 0.5299(2) 0.0293 Uani 1.0000 C
C216 0.5378(2) 0.8290(3) 0.6132(2) 0.0297 Uani 1.0000 C
C221 0.7250(2) 0.6190(3) 0.80583(19) 0.0245 Uani 1.0000 C
C222 0.7422(2) 0.5121(3) 0.8293(2) 0.0267 Uani 1.0000 C
C223 0.7555(2) 0.4849(3) 0.9152(2) 0.0292 Uani 1.0000 C
C224 0.7540(2) 0.5655(3) 0.97620(19) 0.0294 Uani 1.0000 C
C225 0.7416(3) 0.6736(3) 0.9538(2) 0.0335 Uani 1.0000 C
C226 0.7258(3) 0.6992(3) 0.8680(2) 0.0303 Uani 1.0000 C
H1131 0.8743 0.7809 0.7121 0.0327 Uiso 1.0000 H
H1151 1.0531 0.9057 0.5285 0.0417 Uiso 1.0000 H
H1161 0.9961 0.7677 0.4302 0.0395 Uiso 1.0000 H
H1221 0.6240 0.4933 0.4394 0.0344 Uiso 1.0000 H
H1231 0.5727 0.3622 0.3337 0.0370 Uiso 1.0000 H
H1251 0.8655 0.2878 0.2984 0.0452 Uiso 1.0000 H
H1261 0.9174 0.4234 0.4001 0.0401 Uiso 1.0000 H
H2131 0.6533 0.6901 0.4263 0.0322 Uiso 1.0000 H
H2151 0.4566 0.9146 0.5184 0.0350 Uiso 1.0000 H
H2161 0.5084 0.8654 0.6629 0.0357 Uiso 1.0000 H
H2221 0.7450 0.4550 0.7844 0.0321 Uiso 1.0000 H
H2231 0.7660 0.4080 0.9328 0.0351 Uiso 1.0000 H
H2251 0.7440 0.7312 0.9985 0.0402 Uiso 1.0000 H
H2261 0.7149 0.7761 0.8506 0.0363 Uiso 1.0000 H

loop_
_atom_site_aniso_label
_atom_site_aniso_U_11
_atom_site_aniso_U_22
_atom_site_aniso_U_33
_atom_site_aniso_U_12
_atom_site_aniso_U_13
_atom_site_aniso_U_23
Ru1 0.02339(11) 0.01940(11) 0.02132(11) 0.00000(9) 0.00195(8) 0.00054(9)
Br11 0.0421(2) 0.0513(2) 0.0549(2) -0.01992(18) 0.00908(17) -0.02564(19)
Br12 0.0650(3) 0.0387(2) 0.02878(17) -0.00613(18) -0.00311(16) -0.01149(14)
Br21 0.04012(19) 0.03902(19) 0.02996(17) 0.00306(15) -0.00832(14) 0.00638(14)
Br22 0.0427(2) 0.0545(2) 0.02356(16) 0.00860(17) 0.00230(13) 0.00586(14)
O1 0.0595(18) 0.0520(18) 0.0551(18) -0.0338(15) 0.0127(14) -0.0075(14)
O2 0.0369(14) 0.0555(17) 0.0547(16) 0.0144(13) -0.0012(12) 0.0209(14)
N11 0.0221(12) 0.0232(12) 0.0227(12) 0.0014(10) -0.0003(9) 0.0003(10)
N12 0.0282(13) 0.0270(13) 0.0231(12) -0.0048(11) 0.0009(10) 0.0012(10)
N21 0.0237(12) 0.0210(12) 0.0234(12) 0.0000(10) 0.0019(9) 0.0014(10)
N22 0.0275(13) 0.0219(12) 0.0272(13) 0.0012(10) 0.0021(10) 0.0007(10)
C1 0.0355(17) 0.0271(16) 0.0294(16) 0.0003(14) 0.0064(13) -0.0020(13)
C2 0.0345(17) 0.0275(16) 0.0244(14) -0.0019(13) 0.0030(13) 0.0037(12)
C111 0.0271(15) 0.0273(15) 0.0258(14) -0.0029(12) -0.0006(12) 0.0015(12)
C112 0.0234(14) 0.0224(15) 0.0268(14) 0.0020(11) -0.0019(11) 0.0031(12)
C113 0.0267(15) 0.0290(16) 0.0261(15) 0.0003(13) -0.0001(12) -0.0019(12)
C114 0.0267(15) 0.0294(17) 0.0386(18) -0.0034(13) -0.0008(13) -0.0080(14)
C115 0.0304(17) 0.0359(18) 0.0380(18) -0.0104(14) 0.0028(14) 0.0007(14)
C116 0.0317(17) 0.0382(19) 0.0290(16) -0.0079(14) 0.0029(13) 0.0006(14)
C121 0.0304(15) 0.0205(14) 0.0209(13) 0.0005(12) 0.0004(11) 0.0003(11)
C122 0.0308(16) 0.0264(15) 0.0288(15) 0.0001(13) 0.0006(12) -0.0028(13)
C123 0.0320(16) 0.0282(16) 0.0322(16) -0.0045(14) -0.0012(13) 0.0003(13)
C124 0.049(2) 0.0268(16) 0.0199(14) -0.0038(14) -0.0004(13) -0.0033(12)
C125 0.044(2) 0.0368(19) 0.0324(17) 0.0027(16) 0.0086(15) -0.0104(15)
C126 0.0310(16) 0.0361(19) 0.0333(16) 0.0006(14) 0.0029(13) -0.0037(14)
C211 0.0239(14) 0.0228(14) 0.0256(14) 0.0009(11) 0.0018(11) 0.0003(11)
C212 0.0231(14) 0.0206(14) 0.0273(14) -0.0002(11) -0.0002(11) 0.0032(12)
C213 0.0285(15) 0.0245(15) 0.0275(15) 0.0009(12) -0.0010(12) 0.0016(12)
C214 0.0251(14) 0.0254(15) 0.0305(16) -0.0035(12) -0.0036(12) 0.0034(13)
C215 0.0254(15) 0.0283(16) 0.0337(16) 0.0042(12) -0.0026(12) 0.0012(13)
C216 0.0293(16) 0.0273(16) 0.0326(16) 0.0014(13) 0.0033(13) -0.0002(13)
C221 0.0244(14) 0.0271(15) 0.0218(14) 0.0001(12) 0.0007(11) 0.0019(12)
C222 0.0314(16) 0.0240(15) 0.0248(14) 0.0021(12) 0.0017(12) -0.0007(12)
C223 0.0304(16) 0.0281(16) 0.0292(16) 0.0025(13) 0.0022(13) 0.0033(13)
C224 0.0264(14) 0.0403(19) 0.0216(14) 0.0037(13) 0.0022(11) 0.0004(13)
C225 0.0416(19) 0.0324(18) 0.0264(16) 0.0033(15) 0.0009(13) -0.0030(13)
C226 0.0395(18) 0.0234(15) 0.0280(15) 0.0034(13) 0.0001(13) -0.0025(12)

loop_
_atom_type_symbol
_atom_type_scat_dispersion_real
_atom_type_scat_dispersion_imag
_atom_type_scat_source
'C   ' 0.0033 0.0016 International_Tables_Vol_IV_Table_2.2B
'H   ' 0.0000 0.0000 International_Tables_Vol_IV_Table_2.2B
'Br  ' -0.2901 2.4595 International_Tables_Vol_IV_Table_2.2B
'N   ' 0.0061 0.0033 International_Tables_Vol_IV_Table_2.2B
'Ru  ' -1.2594 0.8363 International_Tables_Vol_IV_Table_2.2B
'O   ' 0.0106 0.0060 International_Tables_Vol_IV_Table_2.2B

loop_
_exptl_crystal_face_index_h
_exptl_crystal_face_index_k
_exptl_crystal_face_index_l
_exptl_crystal_face_perp_dist
0 1 0 0.100
0 -1 0 0.120
1 0 1 0.180
-1 0 -1 0.200
-1 0 1 0.050
1 0 -1 0.080
1 -1 -1 0.075
1 1 -1 0.080

loop_
_geom_angle_atom_site_label_1
_geom_angle_atom_site_label_2
_geom_angle_atom_site_label_3
_geom_angle
_geom_angle_publ_flag
N11 Ru1 N21 165.18(10) yes
N11 Ru1 C1 97.02(12) yes
N21 Ru1 C1 91.87(12) yes
N11 Ru1 C2 92.13(11) yes
N21 Ru1 C2 98.29(12) yes
C1 Ru1 C2 98.38(14) yes
N11 Ru1 C112 76.62(11) yes
N21 Ru1 C112 93.71(11) yes
C1 Ru1 C112 172.86(12) yes
C2 Ru1 C112 85.23(12) yes
N11 Ru1 C212 91.05(11) yes
N21 Ru1 C212 76.88(11) yes
C1 Ru1 C212 91.21(13) yes
C2 Ru1 C212 169.44(13) yes
C112 Ru1 C212 85.72(11) yes
Ru1 N11 N12 120.3(2) no
Ru1 N11 C121 127.09(19) no
N12 N11 C121 112.7(2) no
N11 N12 C111 112.9(3) no
Ru1 N21 N22 119.32(19) no
Ru1 N21 C221 129.05(19) no
N22 N21 C221 111.6(2) no
N21 N22 C211 113.5(2) no
Ru1 C1 O1 178.1(3) no
Ru1 C2 O2 173.6(3) no
N12 C111 C112 119.0(3) no
N12 C111 C116 117.8(3) no
C112 C111 C116 123.1(3) no
C111 C112 Ru1 111.1(2) no
C111 C112 C113 116.8(3) no
Ru1 C112 C113 132.1(2) no
C112 C113 C114 119.9(3) no
C112 C113 H1131 120.071 no
C114 C113 H1131 120.069 no
Br11 C114 C113 119.2(3) no
Br11 C114 C115 118.0(3) no
C113 C114 C115 122.8(3) no
C114 C115 C116 118.4(3) no
C114 C115 H1151 120.790 no
C116 C115 H1151 120.790 no
C111 C116 C115 118.9(3) no
C111 C116 H1161 120.544 no
C115 C116 H1161 120.538 no
N11 C121 C122 119.3(3) no
N11 C121 C126 120.1(3) no
C122 C121 C126 120.6(3) no
C121 C122 C123 119.7(3) no
C121 C122 H1221 120.171 no
C123 C122 H1221 120.170 no
C122 C123 C124 119.2(3) no
C122 C123 H1231 120.377 no
C124 C123 H1231 120.380 no
Br12 C124 C123 119.1(3) no
Br12 C124 C125 119.3(3) no
C123 C124 C125 121.5(3) no
C124 C125 C126 119.3(3) no
C124 C125 H1251 120.331 no
C126 C125 H1251 120.330 no
C121 C126 C125 119.6(3) no
C121 C126 H1261 120.177 no
C125 C126 H1261 120.177 no
N22 C211 C212 119.6(3) no
N22 C211 C216 117.4(3) no
C212 C211 C216 123.0(3) no
C211 C212 Ru1 110.6(2) no
C211 C212 C213 117.1(3) no
Ru1 C212 C213 132.3(2) no
C212 C213 C214 119.7(3) no
C212 C213 H2131 120.165 no
C214 C213 H2131 120.168 no
Br21 C214 C213 119.6(2) no
Br21 C214 C215 117.6(2) no
C213 C214 C215 122.9(3) no
C214 C215 C216 118.3(3) no
C214 C215 H2151 120.849 no
C216 C215 H2151 120.847 no
C211 C216 C215 119.1(3) no
C211 C216 H2161 120.446 no
C215 C216 H2161 120.448 no
N21 C221 C222 119.7(3) no
N21 C221 C226 120.1(3) no
C222 C221 C226 120.1(3) no
C221 C222 C223 119.8(3) no
C221 C222 H2221 120.090 no
C223 C222 H2221 120.091 no
C222 C223 C224 119.2(3) no
C222 C223 H2231 120.417 no
C224 C223 H2231 120.418 no
Br22 C224 C223 119.1(3) no
Br22 C224 C225 119.0(2) no
C223 C224 C225 121.8(3) no
C224 C225 C226 118.4(3) no
C224 C225 H2251 120.812 no
C226 C225 H2251 120.813 no
C221 C226 C225 120.6(3) no
C221 C226 H2261 119.706 no
C225 C226 H2261 119.707 no

loop_
_geom_bond_atom_site_label_1
_geom_bond_atom_site_label_2
_geom_bond_distance
_geom_bond_publ_flag
Ru1 N11 2.071(2) yes
Ru1 N21 2.086(2) yes
Ru1 C1 1.957(3) yes
Ru1 C2 1.956(3) yes
Ru1 C112 2.090(3) yes
Ru1 C212 2.093(3) yes
Br11 C114 1.898(3) no
Br12 C124 1.897(3) no
Br21 C214 1.889(3) no
Br22 C224 1.892(3) no
O1 C1 1.127(4) no
O2 C2 1.127(4) no
N11 N12 1.279(4) no
N11 C121 1.439(4) no
N12 C111 1.397(4) no
N21 N22 1.280(4) no
N21 C221 1.440(4) no
N22 C211 1.388(4) no
C111 C112 1.407(4) no
C111 C116 1.399(4) no
C112 C113 1.387(4) no
C113 C114 1.395(5) no
C113 H1131 1.000 no
C114 C115 1.387(5) no
C115 C116 1.380(5) no
C115 H1151 1.000 no
C116 H1161 1.000 no
C121 C122 1.390(4) no
C121 C126 1.388(4) no
C122 C123 1.387(5) no
C122 H1221 1.000 no
C123 C124 1.383(5) no
C123 H1231 1.000 no
C124 C125 1.380(5) no
C125 C126 1.387(5) no
C125 H1251 1.000 no
C126 H1261 1.000 no
C211 C212 1.412(4) no
C211 C216 1.396(4) no
C212 C213 1.392(4) no
C213 C214 1.399(4) no
C213 H2131 1.000 no
C214 C215 1.388(5) no
C215 C216 1.390(5) no
C215 H2151 1.000 no
C216 H2161 1.000 no
C221 C222 1.392(4) no
C221 C226 1.391(4) no
C222 C223 1.390(4) no
C222 H2221 1.000 no
C223 C224 1.382(5) no
C223 H2231 1.000 no
C224 C225 1.394(5) no
C225 C226 1.385(5) no
C225 H2251 1.000 no
C226 H2261 1.000 no

loop_
_geom_contact_atom_site_label_1
_geom_contact_atom_site_label_2
_geom_contact_distance
_geom_contact_site_symmetry_2
_geom_contact_publ_flag
Br11 C123 3.436(4) 4_565 no
Br11 O1 3.545(3) 3_656 no
Br11 C222 3.599(3) 3_656 no
Br12 N12 3.092(2) 3_645 no
Br21 O1 3.502(4) 2_666 no
O1 C214 3.359(5) 2_666 no
O1 C213 3.474(4) 2_666 no
O1 C226 3.562(5) 3_646 no
O2 N22 3.404(4) 3_646 no
O2 C216 3.451(4) 3_646 no
C113 C223 3.438(5) 3_656 no
C113 C222 3.494(5) 3_656 no
C114 C223 3.483(4) 3_656 no
C114 C222 3.575(4) 3_656 no
C211 C223 3.537(4) 3_656 no
C216 C223 3.448(4) 3_656 no

loop_
_geom_torsion_atom_site_label_1
_geom_torsion_atom_site_label_2
_geom_torsion_atom_site_label_3
_geom_torsion_atom_site_label_4
_geom_torsion
_geom_torsion_publ_flag
Ru1 N11 N12 C111 0.2(3) no
Ru1 N11 C121 C122 49.7(3) no
Ru1 N11 C121 C126 -132.7(3) no
Ru1 N21 N22 C211 2.4(3) no
Ru1 N21 C221 C222 -38.1(4) no
Ru1 N21 C221 C226 145.9(3) no
Ru1 C112 C111 N12 -2.8(3) no
Ru1 C112 C111 C116 176.8(2) no
Ru1 C112 C113 C114 -178.0(2) no
Ru1 C212 C211 N22 0.2(3) no
Ru1 C212 C211 C216 -179.4(2) no
Ru1 C212 C213 C214 179.4(2) no
Br11 C114 C113 C112 -179.8(2) no
Br11 C114 C115 C116 177.9(3) no
Br12 C124 C123 C122 -177.2(3) no
Br12 C124 C125 C126 175.9(3) no
Br21 C214 C213 C212 -178.7(2) no
Br21 C214 C215 C216 179.8(2) no
Br22 C224 C223 C222 177.9(2) no
Br22 C224 C225 C226 -176.3(3) no
N11 Ru1 C112 C111 2.1(2) no
N11 Ru1 C112 C113 -177.1(3) no
N11 Ru1 C212 C211 -170.6(2) no
N11 Ru1 C212 C213 8.6(3) no
N11 N12 C111 C112 1.8(4) no
N11 N12 C111 C116 -177.8(3) no
N11 C121 C122 C123 176.1(3) no
N11 C121 C126 C125 -177.4(3) no
N12 N11 Ru1 C1 175.4(2) no
N12 N11 Ru1 C2 -85.9(2) no
N12 N11 Ru1 C112 -1.3(2) no
N12 N11 Ru1 C212 84.0(2) no
N12 N11 C121 C122 -130.9(3) no
N12 N11 C121 C126 46.7(4) no
N12 C111 C112 C113 176.5(3) no
N12 C111 C116 C115 -178.3(3) no
N21 Ru1 C112 C111 -166.6(2) no
N21 Ru1 C112 C113 14.3(3) no
N21 Ru1 C212 C211 0.8(2) no
N21 Ru1 C212 C213 180.0(3) no
N21 N22 C211 C212 -1.6(4) no
N21 N22 C211 C216 178.0(3) no
N21 C221 C222 C223 -172.9(3) no
N21 C221 C226 C225 174.6(3) no
N22 N21 Ru1 C1 -92.6(2) no
N22 N21 Ru1 C2 168.6(2) no
N22 N21 Ru1 C112 82.9(2) no
N22 N21 Ru1 C212 -1.8(2) no
N22 N21 C221 C222 143.3(3) no
N22 N21 C221 C226 -32.6(4) no
N22 C211 C212 C213 -179.2(3) no
N22 C211 C216 C215 -179.8(3) no
C1 Ru1 N11 C121 -5.3(2) no
C1 Ru1 N21 C221 88.9(3) no
C1 Ru1 C212 C211 92.4(2) no
C1 Ru1 C212 C213 -88.4(3) no
C2 Ru1 N11 C121 93.4(2) no
C2 Ru1 N21 C221 -9.8(3) no
C2 Ru1 C112 C111 95.4(2) no
C2 Ru1 C112 C113 -83.7(3) no
C111 N12 N11 C121 -179.3(2) no
C111 C112 Ru1 C212 -90.0(2) no
C111 C112 C113 C114 2.9(4) no
C111 C116 C115 C114 0.9(5) no
C112 Ru1 N11 C121 178.0(2) no
C112 Ru1 N21 C221 -95.6(3) no
C112 Ru1 C212 C211 -94.1(2) no
C112 Ru1 C212 C213 85.2(3) no
C112 C111 C116 C115 2.0(5) no
C112 C113 C114 C115 -0.2(5) no
C113 C112 Ru1 C212 90.8(3) no
C113 C112 C111 C116 -3.9(4) no
C113 C114 C115 C116 -1.8(5) no
C121 N11 Ru1 C212 -96.6(2) no
C121 C122 C123 C124 0.9(5) no
C121 C126 C125 C124 1.7(5) no
C122 C121 C126 C125 0.1(5) no
C122 C123 C124 C125 1.0(5) no
C123 C122 C121 C126 -1.5(5) no
C123 C124 C125 C126 -2.3(5) no
C211 N22 N21 C221 -178.9(2) no
C211 C212 C213 C214 -1.4(4) no
C211 C216 C215 C214 -0.6(5) no
C212 Ru1 N21 C221 179.7(3) no
C212 C211 C216 C215 -0.2(4) no
C212 C213 C214 C215 0.7(5) no
C213 C212 C211 C216 1.3(4) no
C213 C214 C215 C216 0.4(5) no
C221 C222 C223 C224 -1.7(4) no
C221 C226 C225 C224 -1.7(6) no
C222 C221 C226 C225 -1.3(5) no
C222 C223 C224 C225 -1.4(4) no
C223 C222 C221 C226 3.1(4) no
C223 C224 C225 C226 3.1(5) no
